data_7046385
loop_
_publ_author_name
'Keller, Sarah'
'Prescimone, Alessandro'
'Bolink, Henk'
'Sessolo, Michele'
'Longo, Giulia'
'Mart\'inez-Sarti, Laura'
'Junquera-Hern\'andez, Jos\'e M'
'Constable, Edwin C.'
'Ort\'i, Enrique'
'Housecroft, Catherine E.'

_publ_section_title
;
 Luminescent copper(i) complexes with bisphosphane and halogen-substituted
 2,2'-bipyridine ligands.
;
_journal_issue 40
_journal_name_full 'Dalton transactions (Cambridge, England : 2003)'
_journal_page_first 14263
_journal_page_last 14276
_journal_paper_doi 10.1039/c8dt01338a
_journal_volume 47
_journal_year 2018
_chemical_compound_source 'Sarah Keller'
_chemical_formula_moiety '[Cu(Br-bipy)(Me2-Xanphos)][PF6] 0.7Et2O'
_chemical_formula_sum 'C51.8 H46 Br Cu F6 N2 O1.7 P3'
_chemical_formula_weight 1074.11
_space_group_IT_number 2
_space_group_name_Hall '-P 1'
_space_group_name_H-M_alt 'P -1'
_symmetry_cell_setting triclinic
_symmetry_space_group_name_Hall '-P 1'
_symmetry_space_group_name_H-M 'P -1'
_atom_sites_solution_hydrogens difmap
_atom_sites_solution_primary other
_audit_creation_date 2017-11-03
_audit_creation_method CRYSTALS_ver_14.61_build_6236
_audit_update_record
;
2017-11-03 deposited with the CCDC.
2018-05-17 downloaded from the CCDC.
;
_cell_angle_alpha 108.840(3)
_cell_angle_beta 98.138(3)
_cell_angle_gamma 109.910(3)
_cell_formula_units_Z 2
_cell_length_a 11.0101(5)
_cell_length_b 15.0994(7)
_cell_length_c 18.1016(9)
_cell_measurement_reflns_used 9957
_cell_measurement_temperature 123
_cell_measurement_theta_max 70
_cell_measurement_theta_min 3
_cell_volume 2568.7(2)
_computing_cell_refinement 'Apex2 (Bruker AXS, 2006)'
_computing_data_collection 'Apex2 (Bruker AXS, 2006)'
_computing_data_reduction 'Apex2 (Bruker AXS, 2006)'
_computing_molecular_graphics 'CAMERON (Watkin et al., 1996)'
_computing_publication_material 'CRYSTALS (Betteridge et al., 2003)'
_computing_structure_refinement 'CRYSTALS (Betteridge et al., 2003)'
_computing_structure_solution 'Superflip (Palatinus & Chapuis, 2007)'
_diffrn_ambient_temperature 123
_diffrn_measured_fraction_theta_full 0.984
_diffrn_measured_fraction_theta_max 0.953
_diffrn_measurement_device Area
_diffrn_measurement_device_type 'Bruker Kappa Apex2'
_diffrn_measurement_method '\f & \w scans'
_diffrn_radiation_monochromator graphite
_diffrn_radiation_type 'Cu K\a'
_diffrn_radiation_wavelength 1.54178
_diffrn_reflns_av_R_equivalents 0.035
_diffrn_reflns_limit_h_max 13
_diffrn_reflns_limit_h_min -13
_diffrn_reflns_limit_k_max 18
_diffrn_reflns_limit_k_min -17
_diffrn_reflns_limit_l_max 21
_diffrn_reflns_limit_l_min -21
_diffrn_reflns_number 32455
_diffrn_reflns_theta_full 68.000
_diffrn_reflns_theta_max 70.278
_diffrn_reflns_theta_min 2.689
_diffrn_standards_number 0
_exptl_absorpt_coefficient_mu 2.916
_exptl_absorpt_correction_T_max 0.73
_exptl_absorpt_correction_T_min 0.62
_exptl_absorpt_correction_type multi-scan
_exptl_absorpt_process_details 'SADABS (Siemens, 1996)'
_exptl_crystal_colour yellow
_exptl_crystal_density_diffrn 1.389
_exptl_crystal_density_method 'not measured'
_exptl_crystal_description block
_exptl_crystal_F_000 1094.800
_exptl_crystal_recrystallization_method
; 
 DCM / Et2O
;
_exptl_crystal_size_max 0.160
_exptl_crystal_size_mid 0.150
_exptl_crystal_size_min 0.110
_refine_diff_density_max 5.90
_refine_diff_density_min -1.91
_refine_ls_extinction_method None
_refine_ls_goodness_of_fit_ref 1.0223
_refine_ls_hydrogen_treatment mixed
_refine_ls_matrix_type full
_refine_ls_number_parameters 596
_refine_ls_number_reflns 9279
_refine_ls_number_restraints 648
_refine_ls_R_factor_all 0.1121
_refine_ls_R_factor_gt 0.1060
_refine_ls_shift/su_max 0.0014944
_refine_ls_shift/su_mean 0.0000388
_refine_ls_structure_factor_coef Fsqd
_refine_ls_weighting_details
;
 Method, part 1, Chebychev polynomial, (Watkin, 1994, Prince, 1982) 
 [weight] = 1.0/[A~0~*T~0~(x)+A~1~*T~1~(x) ... +A~n-1~]*T~n-1~(x)] 
 where A~i~ are the Chebychev coefficients listed below and x= Fcalc/Fmax 
 Method = Robust Weighting (Prince, 1982) 
 W = [weight] * [1-(deltaF/6*sigmaF)^2^]^2^ 
 A~i~ are: 
 7.07 9.41 2.71 
;
_refine_ls_weighting_scheme calc
_refine_ls_wR_factor_all 0.2626
_refine_ls_wR_factor_gt 0.2611
_refine_ls_wR_factor_ref 0.2626
_reflns_limit_h_max 12
_reflns_limit_h_min -13
_reflns_limit_k_max 17
_reflns_limit_k_min -18
_reflns_limit_l_max 21
_reflns_limit_l_min 0
_reflns_number_gt 8428
_reflns_number_total 9339
_reflns_threshold_expression I>2.0\s(I)
_oxford_diffrn_Wilson_B_factor 0.00
_oxford_diffrn_Wilson_scale 0.00
_oxford_refine_ls_r_factor_ref 0.1121
_oxford_refine_ls_scale 0.10192(6)
_oxford_reflns_number_all 9279
_oxford_reflns_threshold_expression_ref I>-3.0\s(I)
_oxford_structure_analysis_title 'SK179_123K_0m in P-1'
_cod_data_source_file c8dt01338a2.cif
_cod_data_source_block SK179_123K
_cod_depositor_comments
;
The following automatic conversions were performed:

'_atom_sites_solution_primary' value 'Other' changed to 'other'
according to
/home/data/users/saulius/crontab/automatic-downloads/rss-feeds/RSC/lib/dictionaries/cif_core.dic
dictionary named 'cif_core.dic' version 2.4.2 from 2011-04-26.

Automatic conversion script
Id: cif_fix_values 4973 2017-02-22 13:04:09Z antanas 

 Adding full bibliography for 7046379--7046389.cif.
;
_cod_original_cell_volume 2568.6(2)
_cod_original_sg_symbol_H-M 'P -1 '
_cod_original_formula_sum 'C51.80 H46 Br1 Cu1 F6 N2 O1.70 P3'
_cod_database_code 7046385

loop_
_symmetry_equiv_pos_as_xyz
x,y,z
-x,-y,-z

loop_
_atom_site_label
_atom_site_type_symbol
_atom_site_fract_x
_atom_site_fract_y
_atom_site_fract_z
_atom_site_U_iso_or_equiv
_atom_site_occupancy
_atom_site_adp_type
_atom_site_refinement_flags_posn
_atom_site_refinement_flags_adp
_atom_site_disorder_group
C1 C 0.7256(7) 0.4996(5) 0.1394(4) 0.0377 1.0000 Uani . U .
C2 C 0.6342(9) 0.5405(6) 0.1247(5) 0.0481 1.0000 Uani . U .
C3 C 0.5013(9) 0.4752(7) 0.1015(6) 0.0591 1.0000 Uani . U .
C4 C 0.4606(8) 0.3719(6) 0.0932(5) 0.0472 1.0000 Uani . U .
C5 C 0.5594(7) 0.3375(6) 0.1086(4) 0.0354 1.0000 Uani . U .
C11 C 0.9163(6) 0.2421(4) -0.0074(3) 0.0228 1.0000 Uani . U .
C12 C 0.7828(6) 0.2130(4) -0.0490(4) 0.0253 1.0000 Uani . U .
C13 C 0.7352(6) 0.1582(5) -0.1309(4) 0.0319 1.0000 Uani . U .
C14 C 0.8208(6) 0.1309(5) -0.1752(4) 0.0313 1.0000 Uani . U .
C15 C 0.9541(6) 0.1589(5) -0.1347(4) 0.0293 1.0000 Uani . U .
C16 C 1.0008(6) 0.2137(5) -0.0520(4) 0.0273 1.0000 Uani . U .
C17 C 1.0576(6) 0.2427(4) 0.1363(3) 0.0226 1.0000 Uani . U .
C18 C 0.9824(6) 0.1365(5) 0.1090(4) 0.0303 1.0000 Uani . U .
C19 C 1.0352(7) 0.0786(5) 0.1376(5) 0.0375 1.0000 Uani . U .
C20 C 1.1594(8) 0.1230(6) 0.1917(5) 0.0415 1.0000 Uani . U .
C21 C 1.2364(8) 0.2286(5) 0.2190(4) 0.0394 1.0000 Uani . U .
C22 C 1.1836(6) 0.2878(5) 0.1901(4) 0.0307 1.0000 Uani . U .
C23 C 1.1093(6) 0.4350(4) 0.1160(4) 0.0250 1.0000 Uani . U .
C24 C 1.1417(6) 0.4628(5) 0.0511(4) 0.0296 1.0000 Uani . U .
C25 C 1.2339(7) 0.5612(5) 0.0682(4) 0.0316 1.0000 Uani . U .
C26 C 1.2985(7) 0.6333(5) 0.1483(4) 0.0340 1.0000 Uani . U .
C27 C 1.2687(6) 0.6081(5) 0.2127(4) 0.0314 1.0000 Uani . U .
C28 C 1.1738(6) 0.5106(4) 0.1950(4) 0.0271 1.0000 Uani . U .
C29 C 1.3346(7) 0.6809(5) 0.3031(4) 0.0330 1.0000 Uani . U .
C30 C 1.4017(8) 0.7932(5) 0.3152(4) 0.0430 1.0000 Uani . U .
C31 C 1.4400(7) 0.6474(6) 0.3387(4) 0.0397 1.0000 Uani . U .
C32 C 1.2224(7) 0.6629(5) 0.3444(4) 0.0304 1.0000 Uani . U .
C33 C 1.2067(7) 0.7377(5) 0.4055(4) 0.0338 1.0000 Uani . U .
C34 C 1.1009(8) 0.7136(5) 0.4396(4) 0.0385 1.0000 Uani . U .
C35 C 1.0099(7) 0.6128(5) 0.4133(4) 0.0342 1.0000 Uani . U .
C36 C 1.0189(6) 0.5332(5) 0.3506(4) 0.0272 1.0000 Uani . U .
C37 C 1.1273(6) 0.5615(5) 0.3186(4) 0.0262 1.0000 Uani . U .
C38 C 0.9789(6) 0.3318(5) 0.3414(4) 0.0260 1.0000 Uani . U .
C39 C 1.1021(6) 0.3812(5) 0.4017(4) 0.0301 1.0000 Uani . U .
C40 C 1.1581(7) 0.3238(6) 0.4289(4) 0.0364 1.0000 Uani . U .
C41 C 1.0948(9) 0.2189(6) 0.3986(5) 0.0453 1.0000 Uani . U .
C42 C 0.9741(9) 0.1713(6) 0.3358(5) 0.0503 1.0000 Uani . U .
C43 C 0.9149(8) 0.2239(5) 0.3100(4) 0.0395 1.0000 Uani . U .
C44 C 0.7636(6) 0.4006(5) 0.3546(4) 0.0291 1.0000 Uani . U .
C45 C 0.6765(8) 0.4412(6) 0.3332(4) 0.0422 1.0000 Uani . U .
C46 C 0.5711(8) 0.4385(7) 0.3684(5) 0.0487 1.0000 Uani . U .
C47 C 0.5563(7) 0.3999(6) 0.4268(5) 0.0490 1.0000 Uani . U .
C48 C 0.6449(8) 0.3623(6) 0.4502(5) 0.0453 1.0000 Uani . U .
C49 C 0.7495(7) 0.3619(5) 0.4148(4) 0.0349 1.0000 Uani . U .
Br1 Br 0.91133(8) 0.58568(5) 0.17379(5) 0.0418 1.0000 Uani . U .
N1 N 0.6951(6) 0.4042(4) 0.1328(3) 0.0317 1.0000 Uani . U .
Cu1 Cu 0.81952(8) 0.33715(6) 0.16578(5) 0.0224 1.0000 Uani . U .
P1 P 0.97381(14) 0.31493(10) 0.10188(9) 0.0220 1.0000 Uani . U .
O1 O 1.1359(4) 0.4840(3) 0.2569(2) 0.0255 1.0000 Uani . U .
P2 P 0.89584(15) 0.40031(11) 0.30294(9) 0.0248 1.0000 Uani . U .
P3 P 0.32751(16) 0.14495(13) -0.15368(12) 0.0354 1.0000 Uani . U .
F5 F 0.3813(5) 0.0761(4) -0.2158(3) 0.0539 1.0000 Uani . U .
F4 F 0.4729(4) 0.2003(4) -0.0885(3) 0.0479 1.0000 Uani . U .
F6 F 0.1829(4) 0.0916(4) -0.2180(3) 0.0522 1.0000 Uani . U .
F1 F 0.2757(4) 0.2153(4) -0.0914(3) 0.0598 1.0000 Uani . U .
F2 F 0.2815(5) 0.0614(4) -0.1168(4) 0.0659 1.0000 Uani . U .
F3 F 0.3743(5) 0.2304(4) -0.1912(3) 0.0565 1.0000 Uani . U .
N2 N 0.6391(3) 0.2112(3) 0.1237(2) 0.0351 1.0000 Uani G U .
C10 C 0.6178(3) 0.1135(3) 0.1200(3) 0.0326 1.0000 Uani G U .
C9 C 0.4873(4) 0.0384(2) 0.0960(3) 0.0409 1.0000 Uani G U .
C8 C 0.3781(3) 0.0611(3) 0.0756(3) 0.0470 1.0000 Uani G U .
C7 C 0.3994(3) 0.1588(3) 0.0793(3) 0.0429 1.0000 Uani G U .
C6 C 0.5299(4) 0.2339(3) 0.1033(3) 0.0347 1.0000 Uani G U .
C52 C -0.171(5) -0.205(4) 0.371(3) 0.107(6) 0.3000 Uiso D U 2
C53 C 0.164(4) -0.009(4) 0.478(2) 0.108(6) 0.3000 Uiso D U 2
O14 O 0.030(3) -0.089(3) 0.455(2) 0.108(6) 0.3000 Uiso D U 2
C54 C 0.229(5) 0.029(4) 0.568(2) 0.108(6) 0.3000 Uiso D U 2
C55 C -0.043(4) -0.126(4) 0.370(2) 0.107(6) 0.3000 Uiso D U 2
C56 C 0.348(3) 0.073(3) 0.388(3) 0.122(5) 0.4000 Uiso D U 1
O3 O 0.475(2) 0.068(2) 0.4144(14) 0.122(5) 0.4000 Uiso D U 1
C50 C 0.545(3) 0.073(2) 0.353(2) 0.122(5) 0.4000 Uiso D U 1
C51 C 0.526(5) -0.034(3) 0.302(2) 0.124(6) 0.4000 Uiso D U 1
C57 C 0.238(3) -0.007(3) 0.401(3) 0.123(6) 0.4000 Uiso D U 1
H21 H 0.6622 0.6099 0.1307 0.0579 1.0000 Uiso R . .
H31 H 0.4346 0.4995 0.0907 0.0716 1.0000 Uiso R . .
H41 H 0.3678 0.3273 0.0772 0.0569 1.0000 Uiso R . .
H121 H 0.7244 0.2320 -0.0197 0.0306 1.0000 Uiso R . .
H131 H 0.6438 0.1380 -0.1582 0.0385 1.0000 Uiso R . .
H141 H 0.7882 0.0936 -0.2326 0.0379 1.0000 Uiso R . .
H151 H 1.0124 0.1402 -0.1643 0.0355 1.0000 Uiso R . .
H161 H 1.0917 0.2326 -0.0247 0.0332 1.0000 Uiso R . .
H181 H 0.8956 0.1045 0.0711 0.0365 1.0000 Uiso R . .
H191 H 0.9837 0.0068 0.1190 0.0451 1.0000 Uiso R . .
H201 H 1.1942 0.0823 0.2107 0.0502 1.0000 Uiso R . .
H211 H 1.3230 0.2601 0.2569 0.0475 1.0000 Uiso R . .
H221 H 1.2356 0.3594 0.2078 0.0370 1.0000 Uiso R . .
H241 H 1.1006 0.4142 -0.0037 0.0359 1.0000 Uiso R . .
H251 H 1.2534 0.5800 0.0246 0.0379 1.0000 Uiso R . .
H261 H 1.3631 0.6997 0.1586 0.0409 1.0000 Uiso R . .
H301 H 1.4408 0.8352 0.3716 0.0518 1.0000 Uiso R . .
H302 H 1.4699 0.8014 0.2879 0.0518 1.0000 Uiso R . .
H303 H 1.3363 0.8129 0.2934 0.0518 1.0000 Uiso R . .
H311 H 1.4820 0.6913 0.3946 0.0480 1.0000 Uiso R . .
H312 H 1.5062 0.6520 0.3100 0.0480 1.0000 Uiso R . .
H313 H 1.3963 0.5786 0.3334 0.0480 1.0000 Uiso R . .
H331 H 1.2694 0.8072 0.4246 0.0404 1.0000 Uiso R . .
H341 H 1.0911 0.7664 0.4809 0.0463 1.0000 Uiso R . .
H351 H 0.9394 0.5968 0.4381 0.0410 1.0000 Uiso R . .
H391 H 1.1475 0.4540 0.4241 0.0363 1.0000 Uiso R . .
H401 H 1.2422 0.3582 0.4696 0.0436 1.0000 Uiso R . .
H411 H 1.1312 0.1800 0.4191 0.0543 1.0000 Uiso R . .
H421 H 0.9324 0.0984 0.3107 0.0605 1.0000 Uiso R . .
H431 H 0.8297 0.1885 0.2703 0.0475 1.0000 Uiso R . .
H451 H 0.6880 0.4708 0.2942 0.0512 1.0000 Uiso R . .
H461 H 0.5093 0.4643 0.3518 0.0585 1.0000 Uiso R . .
H471 H 0.4850 0.3991 0.4510 0.0592 1.0000 Uiso R . .
H481 H 0.6346 0.3355 0.4909 0.0549 1.0000 Uiso R . .
H491 H 0.8108 0.3360 0.4317 0.0422 1.0000 Uiso R . .
H101 H 0.6923 0.0980 0.1340 0.0391 1.0000 Uiso . . .
H91 H 0.4727 -0.0283 0.0937 0.0494 1.0000 Uiso . . .
H81 H 0.2889 0.0099 0.0593 0.0566 1.0000 Uiso . . .
H71 H 0.3249 0.1743 0.0653 0.0517 1.0000 Uiso . . .
H521 H -0.2324 -0.2385 0.3178 0.1304 0.3000 Uiso R . 2
H522 H -0.1517 -0.2541 0.3865 0.1304 0.3000 Uiso R . 2
H523 H -0.2087 -0.1711 0.4082 0.1304 0.3000 Uiso R . 2
H531 H 0.2167 -0.0374 0.4490 0.1307 0.3000 Uiso R . 2
H532 H 0.1597 0.0457 0.4647 0.1307 0.3000 Uiso R . 2
H541 H 0.3172 0.0809 0.5816 0.1308 0.3000 Uiso R . 2
H542 H 0.2336 -0.0255 0.5810 0.1308 0.3000 Uiso R . 2
H543 H 0.1766 0.0576 0.5967 0.1308 0.3000 Uiso R . 2
H551 H 0.0002 -0.1568 0.3350 0.1307 0.3000 Uiso R . 2
H552 H -0.0568 -0.0738 0.3567 0.1307 0.3000 Uiso R . 2
H561 H 0.3541 0.1388 0.4207 0.1472 0.4000 Uiso R . 1
H562 H 0.3318 0.0645 0.3326 0.1472 0.4000 Uiso R . 1
H501 H 0.6376 0.1149 0.3785 0.1478 0.4000 Uiso R . 1
H502 H 0.5089 0.1015 0.3202 0.1478 0.4000 Uiso R . 1
H511 H 0.5724 -0.0310 0.2621 0.1492 0.4000 Uiso R . 1
H512 H 0.5619 -0.0626 0.3352 0.1492 0.4000 Uiso R . 1
H513 H 0.4332 -0.0760 0.2769 0.1492 0.4000 Uiso R . 1
H571 H 0.1557 -0.0022 0.3837 0.1485 0.4000 Uiso R . 1
H572 H 0.2546 0.0017 0.4560 0.1485 0.4000 Uiso R . 1
H573 H 0.2323 -0.0726 0.3679 0.1485 0.4000 Uiso R . 1

loop_
_atom_site_aniso_label
_atom_site_aniso_U_11
_atom_site_aniso_U_22
_atom_site_aniso_U_33
_atom_site_aniso_U_23
_atom_site_aniso_U_13
_atom_site_aniso_U_12
C1 0.0461(18) 0.036(2) 0.039(3) 0.016(3) 0.014(3) 0.0243(17)
C2 0.063(3) 0.040(3) 0.048(4) 0.014(3) 0.008(3) 0.034(2)
C3 0.059(3) 0.049(3) 0.075(6) 0.018(4) 0.009(4) 0.038(3)
C4 0.036(3) 0.052(3) 0.059(4) 0.023(4) 0.009(3) 0.025(3)
C5 0.036(2) 0.047(2) 0.033(3) 0.016(3) 0.015(3) 0.0251(18)
C11 0.028(2) 0.018(2) 0.0290(16) 0.0145(17) 0.0121(15) 0.0116(19)
C12 0.027(2) 0.022(3) 0.036(2) 0.017(2) 0.0130(19) 0.014(2)
C13 0.030(3) 0.036(3) 0.035(2) 0.016(2) 0.009(2) 0.019(3)
C14 0.033(3) 0.031(3) 0.035(3) 0.013(2) 0.011(2) 0.018(3)
C15 0.032(2) 0.031(3) 0.036(2) 0.017(2) 0.016(2) 0.021(2)
C16 0.025(3) 0.028(3) 0.036(2) 0.016(2) 0.0122(19) 0.016(2)
C17 0.028(2) 0.023(2) 0.028(2) 0.014(2) 0.0175(18) 0.0162(17)
C18 0.026(3) 0.025(2) 0.049(4) 0.021(2) 0.015(2) 0.0134(19)
C19 0.042(3) 0.028(3) 0.061(4) 0.030(3) 0.022(2) 0.020(2)
C20 0.053(3) 0.038(3) 0.051(4) 0.025(3) 0.016(3) 0.032(3)
C21 0.043(3) 0.037(3) 0.044(4) 0.015(3) 0.006(3) 0.027(2)
C22 0.028(2) 0.028(3) 0.044(3) 0.015(2) 0.012(2) 0.018(2)
C23 0.028(2) 0.0223(19) 0.033(2) 0.0147(16) 0.017(2) 0.0141(15)
C24 0.036(3) 0.026(2) 0.031(3) 0.015(2) 0.014(2) 0.012(2)
C25 0.041(3) 0.026(2) 0.034(2) 0.019(2) 0.017(2) 0.014(2)
C26 0.040(3) 0.027(3) 0.038(2) 0.0152(19) 0.017(2) 0.012(2)
C27 0.033(3) 0.030(2) 0.037(2) 0.0164(18) 0.016(2) 0.0139(19)
C28 0.038(3) 0.024(2) 0.032(2) 0.0154(16) 0.017(2) 0.0183(18)
C29 0.039(3) 0.027(2) 0.038(2) 0.015(2) 0.016(2) 0.014(2)
C30 0.056(4) 0.028(2) 0.037(3) 0.015(2) 0.017(3) 0.005(3)
C31 0.034(3) 0.041(4) 0.042(3) 0.016(3) 0.009(3) 0.014(3)
C32 0.037(3) 0.027(2) 0.031(3) 0.014(2) 0.012(2) 0.0134(19)
C33 0.050(3) 0.026(3) 0.032(3) 0.016(2) 0.015(3) 0.018(3)
C34 0.058(4) 0.033(2) 0.034(3) 0.016(2) 0.023(3) 0.025(2)
C35 0.047(3) 0.035(2) 0.028(3) 0.014(2) 0.016(3) 0.022(2)
C36 0.035(3) 0.0262(17) 0.027(2) 0.0153(16) 0.0116(19) 0.0151(15)
C37 0.034(3) 0.025(2) 0.027(3) 0.0142(18) 0.011(2) 0.0160(18)
C38 0.031(2) 0.028(2) 0.028(3) 0.015(2) 0.0138(18) 0.0159(19)
C39 0.029(3) 0.028(3) 0.035(3) 0.014(2) 0.0125(19) 0.012(2)
C40 0.037(3) 0.046(3) 0.036(3) 0.019(3) 0.013(2) 0.025(2)
C41 0.066(4) 0.044(3) 0.044(4) 0.022(3) 0.016(3) 0.039(3)
C42 0.070(4) 0.034(3) 0.046(4) 0.011(3) 0.009(3) 0.028(3)
C43 0.046(4) 0.027(2) 0.036(3) 0.015(2) 0.002(3) 0.006(2)
C44 0.030(3) 0.031(3) 0.030(3) 0.013(2) 0.014(2) 0.014(2)
C45 0.048(4) 0.054(4) 0.036(3) 0.018(3) 0.016(3) 0.033(3)
C46 0.038(3) 0.058(5) 0.049(4) 0.009(3) 0.011(3) 0.031(3)
C47 0.031(3) 0.055(5) 0.047(4) 0.004(3) 0.020(3) 0.013(3)
C48 0.042(4) 0.047(4) 0.045(4) 0.019(3) 0.025(3) 0.011(3)
C49 0.035(3) 0.040(3) 0.036(3) 0.020(3) 0.017(3) 0.015(3)
Br1 0.0497(4) 0.0312(4) 0.0498(4) 0.0228(3) 0.0136(3) 0.0166(3)
N1 0.038(2) 0.040(2) 0.030(2) 0.018(2) 0.013(2) 0.0255(16)
Cu1 0.0249(4) 0.0210(4) 0.0281(4) 0.0129(3) 0.0117(3) 0.0127(3)
P1 0.0251(7) 0.0199(6) 0.0279(7) 0.0122(5) 0.0124(5) 0.0124(5)
O1 0.032(2) 0.0224(18) 0.0310(19) 0.0150(15) 0.0158(17) 0.0150(17)
P2 0.0292(7) 0.0256(7) 0.0261(7) 0.0134(6) 0.0119(6) 0.0142(6)
P3 0.0270(8) 0.0324(8) 0.0525(10) 0.0167(7) 0.0190(7) 0.0160(7)
F5 0.054(3) 0.053(3) 0.064(3) 0.015(2) 0.025(2) 0.038(2)
F4 0.0281(16) 0.061(3) 0.058(2) 0.0249(19) 0.0166(14) 0.0191(17)
F6 0.0317(17) 0.052(2) 0.061(2) 0.0085(19) 0.0094(15) 0.0182(17)
F1 0.035(2) 0.071(3) 0.060(3) 0.001(2) 0.0162(19) 0.030(2)
F2 0.055(3) 0.064(3) 0.088(4) 0.048(3) 0.028(2) 0.014(2)
F3 0.059(3) 0.048(2) 0.080(3) 0.040(2) 0.025(2) 0.027(2)
N2 0.0246(17) 0.041(2) 0.031(2) 0.008(2) 0.0100(18) 0.0084(13)
C10 0.014(2) 0.047(2) 0.022(3) 0.001(2) 0.008(2) 0.0057(19)
C9 0.023(2) 0.039(3) 0.048(4) 0.013(3) 0.005(3) 0.0045(19)
C8 0.025(3) 0.049(3) 0.057(4) 0.016(4) 0.008(3) 0.009(3)
C7 0.030(2) 0.054(3) 0.046(4) 0.019(3) 0.013(3) 0.018(2)
C6 0.036(2) 0.040(2) 0.025(3) 0.009(2) 0.011(2) 0.0158(18)

loop_
_atom_type_symbol
_atom_type_scat_dispersion_real
_atom_type_scat_dispersion_imag
_atom_type_scat_Cromer_Mann_a1
_atom_type_scat_Cromer_Mann_b1
_atom_type_scat_Cromer_Mann_a2
_atom_type_scat_Cromer_Mann_b2
_atom_type_scat_Cromer_Mann_a3
_atom_type_scat_Cromer_Mann_b3
_atom_type_scat_Cromer_Mann_a4
_atom_type_scat_Cromer_Mann_b4
_atom_type_scat_Cromer_Mann_c
_atom_type_scat_source
C 0.0181 0.0091 2.3100 20.8439 1.0200 10.2075 1.5886 0.5687 0.8650 51.6512 0.2156 'International Tables Vol C 4.2.6.8 and 6.1.1.4'
H 0.0000 0.0000 0.4930 10.5109 0.3229 26.1257 0.1402 3.1424 0.0408 57.7998 0.0030 'International Tables Vol C 4.2.6.8 and 6.1.1.4'
N 0.0311 0.0180 12.2126 0.0057 3.1322 9.8933 2.0125 28.9975 1.1663 0.5826 -11.5290 'International Tables Vol C 4.2.6.8 and 6.1.1.4'
O 0.0492 0.0322 3.0485 13.2771 2.2868 5.7011 1.5463 0.3239 0.8670 32.9089 0.2508 'International Tables Vol C 4.2.6.8 and 6.1.1.4'
F 0.0727 0.0534 3.5392 10.2825 2.6412 4.2944 1.5170 0.2615 1.0243 26.1476 0.2776 'International Tables Vol C 4.2.6.8 and 6.1.1.4'
P 0.2955 0.4335 6.4345 1.9067 4.1791 27.1570 1.7800 0.5260 1.4908 68.1645 1.1149 'International Tables Vol C 4.2.6.8 and 6.1.1.4'
Cu -1.9646 0.5888 13.3380 3.5828 7.1676 0.2470 5.6158 11.3966 1.6735 64.8126 1.1910 'International Tables Vol C 4.2.6.8 and 6.1.1.4'
Br -0.6763 1.2805 17.1789 2.1723 5.2358 16.5796 5.6377 0.2609 3.9851 41.4328 2.9557 'International Tables Vol C 4.2.6.8 and 6.1.1.4'

loop_
_geom_angle_atom_site_label_1
_geom_angle_atom_site_label_2
_geom_angle_atom_site_label_3
_geom_angle
_geom_angle_publ_flag
C2 C1 Br1 118.6(6) yes
C2 C1 N1 125.8(7) yes
Br1 C1 N1 115.6(5) yes
C1 C2 C3 116.0(7) yes
C1 C2 H21 122.0 no
C3 C2 H21 122.0 no
C2 C3 C4 121.6(7) yes
C2 C3 H31 119.3 no
C4 C3 H31 119.2 no
C3 C4 C5 118.4(7) yes
C3 C4 H41 120.8 no
C5 C4 H41 120.8 no
C4 C5 N1 120.2(7) yes
C4 C5 C6 123.3(6) yes
N1 C5 C6 116.5(5) yes
C12 C11 C16 118.5(5) yes
C12 C11 P1 119.1(4) yes
C16 C11 P1 122.4(5) yes
C11 C12 C13 121.1(5) yes
C11 C12 H121 119.5 no
C13 C12 H121 119.4 no
C12 C13 C14 120.1(6) yes
C12 C13 H131 120.0 no
C14 C13 H131 119.9 no
C13 C14 C15 119.6(6) yes
C13 C14 H141 120.2 no
C15 C14 H141 120.2 no
C14 C15 C16 119.8(6) yes
C14 C15 H151 119.9 no
C16 C15 H151 120.2 no
C11 C16 C15 120.9(6) yes
C11 C16 H161 119.6 no
C15 C16 H161 119.5 no
C18 C17 C22 119.5(5) yes
C18 C17 P1 116.7(4) yes
C22 C17 P1 123.7(4) yes
C17 C18 C19 119.7(6) yes
C17 C18 H181 120.0 no
C19 C18 H181 120.2 no
C18 C19 C20 121.1(6) yes
C18 C19 H191 119.3 no
C20 C19 H191 119.6 no
C19 C20 C21 120.0(6) yes
C19 C20 H201 120.1 no
C21 C20 H201 119.9 no
C20 C21 C22 119.3(6) yes
C20 C21 H211 120.4 no
C22 C21 H211 120.3 no
C21 C22 C17 120.4(6) yes
C21 C22 H221 119.9 no
C17 C22 H221 119.7 no
C24 C23 C28 116.9(5) yes
C24 C23 P1 124.0(5) yes
C28 C23 P1 118.5(4) yes
C23 C24 C25 119.6(6) yes
C23 C24 H241 120.2 no
C25 C24 H241 120.3 no
C24 C25 C26 121.4(6) yes
C24 C25 H251 119.2 no
C26 C25 H251 119.4 no
C25 C26 C27 120.2(6) yes
C25 C26 H261 119.9 no
C27 C26 H261 119.9 no
C26 C27 C28 118.1(6) yes
C26 C27 C29 124.6(6) yes
C28 C27 C29 117.3(5) yes
C23 C28 C27 123.8(6) yes
C23 C28 O1 116.1(5) yes
C27 C28 O1 120.0(6) yes
C27 C29 C30 112.3(5) yes
C27 C29 C31 107.9(5) yes
C30 C29 C31 110.3(6) yes
C27 C29 C32 106.0(5) yes
C30 C29 C32 111.7(5) yes
C31 C29 C32 108.5(5) yes
C29 C30 H301 109.5 no
C29 C30 H302 109.4 no
H301 C30 H302 109.5 no
C29 C30 H303 109.5 no
H301 C30 H303 109.5 no
H302 C30 H303 109.5 no
C29 C31 H311 109.4 no
C29 C31 H312 109.5 no
H311 C31 H312 109.5 no
C29 C31 H313 109.5 no
H311 C31 H313 109.5 no
H312 C31 H313 109.5 no
C29 C32 C33 125.7(6) yes
C29 C32 C37 117.3(5) yes
C33 C32 C37 117.0(6) yes
C32 C33 C34 121.5(6) yes
C32 C33 H331 119.3 no
C34 C33 H331 119.2 no
C33 C34 C35 119.9(6) yes
C33 C34 H341 120.1 no
C35 C34 H341 120.0 no
C34 C35 C36 121.5(6) yes
C34 C35 H351 119.3 no
C36 C35 H351 119.2 no
C35 C36 C37 116.3(6) yes
C35 C36 P2 125.8(5) yes
C37 C36 P2 117.8(4) yes
C32 C37 C36 123.8(5) yes
C32 C37 O1 119.8(5) yes
C36 C37 O1 116.4(5) yes
C39 C38 C43 118.2(6) yes
C39 C38 P2 123.2(5) yes
C43 C38 P2 118.5(5) yes
C38 C39 C40 119.9(6) yes
C38 C39 H391 120.1 no
C40 C39 H391 120.1 no
C39 C40 C41 121.6(7) yes
C39 C40 H401 119.1 no
C41 C40 H401 119.3 no
C40 C41 C42 117.2(6) yes
C40 C41 H411 121.4 no
C42 C41 H411 121.4 no
C41 C42 C43 122.9(7) yes
C41 C42 H421 118.6 no
C43 C42 H421 118.5 no
C38 C43 C42 120.0(7) yes
C38 C43 H431 120.0 no
C42 C43 H431 120.0 no
C45 C44 C49 119.2(6) yes
C45 C44 P2 118.4(5) yes
C49 C44 P2 122.4(5) yes
C44 C45 C46 120.0(7) yes
C44 C45 H451 119.9 no
C46 C45 H451 120.1 no
C45 C46 C47 120.8(7) yes
C45 C46 H461 119.6 no
C47 C46 H461 119.6 no
C46 C47 C48 119.6(6) yes
C46 C47 H471 120.3 no
C48 C47 H471 120.2 no
C47 C48 C49 120.9(7) yes
C47 C48 H481 119.5 no
C49 C48 H481 119.5 no
C48 C49 C44 119.4(7) yes
C48 C49 H491 120.3 no
C44 C49 H491 120.3 no
C5 N1 C1 118.1(5) yes
C5 N1 Cu1 111.6(4) yes
C1 N1 Cu1 129.9(5) yes
N1 Cu1 P1 122.06(15) yes
N1 Cu1 P2 109.64(15) yes
P1 Cu1 P2 113.90(6) yes
N1 Cu1 N2 81.7(2) yes
P1 Cu1 N2 114.63(12) yes
P2 Cu1 N2 110.69(13) yes
C17 P1 C23 105.5(3) yes
C17 P1 C11 101.5(2) yes
C23 P1 C11 104.1(3) yes
C17 P1 Cu1 112.94(17) yes
C23 P1 Cu1 113.64(18) yes
C11 P1 Cu1 117.71(19) yes
C28 O1 C37 114.2(4) yes
C44 P2 C38 105.0(3) yes
C44 P2 C36 103.3(3) yes
C38 P2 C36 103.8(3) yes
C44 P2 Cu1 113.9(2) yes
C38 P2 Cu1 114.7(2) yes
C36 P2 Cu1 114.83(19) yes
F5 P3 F4 89.9(2) yes
F5 P3 F6 90.8(3) yes
F4 P3 F6 179.1(3) yes
F5 P3 F1 179.1(3) yes
F4 P3 F1 89.5(2) yes
F6 P3 F1 89.7(2) yes
F5 P3 F2 90.8(3) yes
F4 P3 F2 90.3(3) yes
F6 P3 F2 90.2(3) yes
F1 P3 F2 89.9(3) yes
F5 P3 F3 89.4(3) yes
F4 P3 F3 89.7(3) yes
F6 P3 F3 89.8(3) yes
F1 P3 F3 89.9(3) yes
F2 P3 F3 179.8(3) yes
Cu1 N2 C10 127.2(2) yes
Cu1 N2 C6 112.6(2) yes
C10 N2 C6 120.000(3) yes
N2 C10 C9 120.002(3) yes
N2 C10 H101 120.0 no
C9 C10 H101 120.0 no
C10 C9 C8 119.998(4) yes
C10 C9 H91 120.0 no
C8 C9 H91 120.0 no
C9 C8 C7 120.001(4) yes
C9 C8 H81 120.0 no
C7 C8 H81 120.0 no
C8 C7 C6 120.000(3) yes
C8 C7 H71 120.0 no
C6 C7 H71 120.0 no
C5 C6 N2 117.1(4) yes
C5 C6 C7 122.9(4) yes
N2 C6 C7 119.999(4) yes
C55 C52 H521 109.7 no
C55 C52 H522 110.2 no
H521 C52 H522 109.5 no
C55 C52 H523 108.5 no
H521 C52 H523 109.5 no
H522 C52 H523 109.5 no
O14 C53 C54 110(4) yes
O14 C53 H531 108.2 no
C54 C53 H531 108.9 no
O14 C53 H532 109.8 no
C54 C53 H532 110.3 no
H531 C53 H532 109.5 no
C53 O14 C55 114(3) yes
C53 C54 H541 109.3 no
C53 C54 H542 110.2 no
H541 C54 H542 109.5 no
C53 C54 H543 108.8 no
H541 C54 H543 109.5 no
H542 C54 H543 109.5 no
C52 C55 O14 98(3) yes
C52 C55 H551 111.4 no
O14 C55 H551 111.4 no
C52 C55 H552 113.2 no
O14 C55 H552 112.9 no
H551 C55 H552 109.5 no
O3 C56 C57 109.3(7) yes
O3 C56 H561 108.4 no
C57 C56 H561 108.4 no
O3 C56 H562 109.5 no
C57 C56 H562 111.7 no
H561 C56 H562 109.5 no
C56 O3 C50 107.8(9) yes
O3 C50 C51 108.2(9) yes
O3 C50 H501 108.9 no
C51 C50 H501 109.4 no
O3 C50 H502 109.5 no
C51 C50 H502 111.4 no
H501 C50 H502 109.5 no
C50 C51 H511 108.2 no
C50 C51 H512 111.1 no
H511 C51 H512 109.5 no
C50 C51 H513 109.1 no
H511 C51 H513 109.5 no
H512 C51 H513 109.5 no
C56 C57 H571 108.4 no
C56 C57 H572 111.6 no
H571 C57 H572 109.5 no
C56 C57 H573 108.3 no
H571 C57 H573 109.5 no
H572 C57 H573 109.5 no

loop_
_geom_bond_atom_site_label_1
_geom_bond_atom_site_label_2
_geom_bond_distance
_geom_bond_publ_flag
C1 C2 1.386(10) yes
C1 Br1 1.888(8) yes
C1 N1 1.323(9) yes
C2 C3 1.366(13) yes
C2 H21 0.950 no
C3 C4 1.417(12) yes
C3 H31 0.950 no
C4 C5 1.388(10) yes
C4 H41 0.950 no
C5 N1 1.394(9) yes
C5 C6 1.452(8) yes
C11 C12 1.397(8) yes
C11 C16 1.401(8) yes
C11 P1 1.814(6) yes
C12 C13 1.360(9) yes
C12 H121 0.950 no
C13 C14 1.402(9) yes
C13 H131 0.950 no
C14 C15 1.394(9) yes
C14 H141 0.950 no
C15 C16 1.371(9) yes
C15 H151 0.950 no
C16 H161 0.950 no
C17 C18 1.404(8) yes
C17 C22 1.372(9) yes
C17 P1 1.841(6) yes
C18 C19 1.386(9) yes
C18 H181 0.950 no
C19 C20 1.361(11) yes
C19 H191 0.950 no
C20 C21 1.398(10) yes
C20 H201 0.950 no
C21 C22 1.407(9) yes
C21 H211 0.950 no
C22 H221 0.950 no
C23 C24 1.421(8) yes
C23 C28 1.399(9) yes
C23 P1 1.824(6) yes
C24 C25 1.385(9) yes
C24 H241 0.950 no
C25 C26 1.398(9) yes
C25 H251 0.950 no
C26 C27 1.385(9) yes
C26 H261 0.950 no
C27 C28 1.384(9) yes
C27 C29 1.541(9) yes
C28 O1 1.379(7) yes
C29 C30 1.527(9) yes
C29 C31 1.554(9) yes
C29 C32 1.523(9) yes
C30 H301 0.950 no
C30 H302 0.950 no
C30 H303 0.950 no
C31 H311 0.950 no
C31 H312 0.950 no
C31 H313 0.950 no
C32 C33 1.382(9) yes
C32 C37 1.403(9) yes
C33 C34 1.389(10) yes
C33 H331 0.950 no
C34 C35 1.381(10) yes
C34 H341 0.950 no
C35 C36 1.405(9) yes
C35 H351 0.950 no
C36 C37 1.396(9) yes
C36 P2 1.818(6) yes
C37 O1 1.375(7) yes
C38 C39 1.398(9) yes
C38 C43 1.407(9) yes
C38 P2 1.822(6) yes
C39 C40 1.389(9) yes
C39 H391 0.950 no
C40 C41 1.369(11) yes
C40 H401 0.950 no
C41 C42 1.403(12) yes
C41 H411 0.950 no
C42 C43 1.334(11) yes
C42 H421 0.950 no
C43 H431 0.950 no
C44 C45 1.377(9) yes
C44 C49 1.396(9) yes
C44 P2 1.839(6) yes
C45 C46 1.396(11) yes
C45 H451 0.950 no
C46 C47 1.367(12) yes
C46 H461 0.950 no
C47 C48 1.366(12) yes
C47 H471 0.950 no
C48 C49 1.396(10) yes
C48 H481 0.950 no
C49 H491 0.950 no
N1 Cu1 2.087(5) yes
Cu1 P1 2.2428(15) yes
Cu1 P2 2.2615(17) yes
Cu1 N2 2.050(3) yes
P3 F5 1.596(4) yes
P3 F4 1.604(4) yes
P3 F6 1.592(5) yes
P3 F1 1.596(4) yes
P3 F2 1.581(5) yes
P3 F3 1.614(5) yes
N2 C10 1.39076(7) yes
N2 C6 1.39073(5) yes
C10 C9 1.39073(8) yes
C10 H101 0.950 no
C9 C8 1.39073(5) yes
C9 H91 0.950 no
C8 C7 1.39078(7) yes
C8 H81 0.950 no
C7 C6 1.39073(8) yes
C7 H71 0.950 no
C52 C55 1.500(5) yes
C52 H521 0.950 no
C52 H522 0.950 no
C52 H523 0.950 no
C53 O14 1.449(5) yes
C53 C54 1.499(5) yes
C53 H531 0.950 no
C53 H532 0.950 no
O14 C55 1.450(5) yes
C54 H541 0.950 no
C54 H542 0.950 no
C54 H543 0.950 no
C55 H551 0.950 no
C55 H552 0.950 no
C56 O3 1.447(5) yes
C56 C57 1.500(5) yes
C56 H561 0.950 no
C56 H562 0.950 no
O3 C50 1.448(5) yes
C50 C51 1.501(5) yes
C50 H501 0.950 no
C50 H502 0.950 no
C51 H511 0.950 no
C51 H512 0.950 no
C51 H513 0.950 no
C57 H571 0.950 no
C57 H572 0.950 no
C57 H573 0.950 no

loop_
_geom_hbond_atom_site_label_D
_geom_hbond_atom_site_label_H
_geom_hbond_atom_site_label_A
_geom_hbond_site_symmetry_A
_geom_hbond_angle_DHA
_geom_hbond_distance_DH
_geom_hbond_distance_HA
_geom_hbond_distance_DA
_geom_hbond_publ_flag
C22 H221 O1 . 121 0.95 2.48 3.072(18) yes
C52 H523 C54 2_556 131 0.95 2.14 2.854(18) yes
C57 H531 C54 . 134 1.13 2.02 2.915(18) yes
C54 H543 C52 2_556 131 0.95 2.14 2.854(18) yes
C54 H543 O14 2_556 130 0.95 2.59 3.287(18) yes
C54 H543 C55 2_556 163 0.95 2.11 3.033(18) yes
C51 H512 C54 2_656 142 0.95 2.48 3.280(18) yes
C57 H571 C55 . 121 0.95 2.26 2.866(18) yes
C53 H572 C56 . 139 1.10 2.05 2.973(18) yes
C57 H572 C54 . 159 0.95 2.01 2.915(18) yes
